data_4025150
loop_
_publ_author_name
'Sung Ok Kang'
'Victor W. Day'
'Kristin Bowman-James'

_publ_contact_author
; 
   Prof. Kristin Bowman-James 
   Department of Chemistry -- University of Kansas
   Malott Hall
   1251 Wescoe Hall Dr, Rm 2010 
   Lawrence, KS  66045-7582  USA 
;
_publ_contact_author_email kbowman-james@ku.edu
_publ_contact_author_fax 1(785)8645396
_publ_contact_author_phone 1(785)8644278
_publ_section_title
;
 Fluoride: Solution- and Solid-State Structural Binding Probe
;
_journal_name_full 'Journal of Organic Chemistry'
_journal_page_first 277
_journal_page_last 283
_journal_paper_doi 10.1021/jo901581w
_journal_volume 75
_journal_year 2010
_chemical_formula_sum 'C50.9 H79.9 Cl0.21 F N12.9 O6'
_chemical_formula_weight 995.02
_chemical_name_systematic
; 
 ? 
;
_space_group_IT_number 14
_symmetry_cell_setting monoclinic
_symmetry_space_group_name_Hall '-P 2ybc'
_symmetry_space_group_name_H-M 'P 1 21/c 1'
_atom_sites_solution_hydrogens geom
_atom_sites_solution_primary direct
_atom_sites_solution_secondary difmap
_audit_creation_method SHELXL-97
_cell_angle_alpha 90.00
_cell_angle_beta 91.960(3)
_cell_angle_gamma 90.00
_cell_formula_units_Z 4
_cell_length_a 11.2721(14)
_cell_length_b 20.173(2)
_cell_length_c 23.226(3)
_cell_measurement_reflns_used 3597
_cell_measurement_temperature 100(2)
_cell_measurement_theta_max 23.60
_cell_measurement_theta_min 2.20
_cell_volume 5278.3(11)
_computing_cell_refinement 'Bruker SAINT'
_computing_data_collection 'Bruker SMART'
_computing_data_reduction 'Bruker SAINT'
_computing_molecular_graphics 'Bruker SHELXTL'
_computing_publication_material 'Bruker SHELXTL'
_computing_structure_refinement 'Bruker SHELXTL'
_computing_structure_solution 'Bruker SHELXTL'
_diffrn_ambient_temperature 100(2)
_diffrn_measured_fraction_theta_full 0.992
_diffrn_measured_fraction_theta_max 0.992
_diffrn_measurement_device_type 'Bruker SMART APEX CCD area detector'
_diffrn_measurement_method 'phi and omega scans'
_diffrn_radiation_monochromator graphite
_diffrn_radiation_source 'fine-focus sealed tube'
_diffrn_radiation_type MoK\a
_diffrn_radiation_wavelength 0.71073
_diffrn_reflns_av_R_equivalents 0.0574
_diffrn_reflns_av_sigmaI/netI 0.0703
_diffrn_reflns_limit_h_max 13
_diffrn_reflns_limit_h_min -13
_diffrn_reflns_limit_k_max 24
_diffrn_reflns_limit_k_min -16
_diffrn_reflns_limit_l_max 26
_diffrn_reflns_limit_l_min -28
_diffrn_reflns_number 32591
_diffrn_reflns_theta_full 26.09
_diffrn_reflns_theta_max 26.09
_diffrn_reflns_theta_min 2.02
_diffrn_standards_decay_% 0.00
_exptl_absorpt_coefficient_mu 0.097
_exptl_absorpt_correction_type none
_exptl_crystal_colour colorless
_exptl_crystal_density_diffrn 1.252
_exptl_crystal_density_method 'not measured'
_exptl_crystal_description plate
_exptl_crystal_F_000 2145
_exptl_crystal_size_max 0.33
_exptl_crystal_size_mid 0.20
_exptl_crystal_size_min 0.03
_refine_diff_density_max 0.553
_refine_diff_density_min -0.631
_refine_diff_density_rms 0.065
_refine_ls_extinction_method none
_refine_ls_goodness_of_fit_ref 1.046
_refine_ls_hydrogen_treatment constr
_refine_ls_matrix_type full
_refine_ls_number_parameters 665
_refine_ls_number_reflns 10392
_refine_ls_number_restraints 0
_refine_ls_restrained_S_all 1.046
_refine_ls_R_factor_all 0.1160
_refine_ls_R_factor_gt 0.0667
_refine_ls_shift/su_max 0.001
_refine_ls_shift/su_mean 0.000
_refine_ls_structure_factor_coef Fsqd
_refine_ls_weighting_details 'calc w=1/[\s^2^(Fo^2^)+(0.0953P)^2^+0.8055P] where P=(Fo^2^+2Fc^2^)/3'
_refine_ls_weighting_scheme calc
_refine_ls_wR_factor_gt 0.1634
_refine_ls_wR_factor_ref 0.1823
_reflns_number_gt 6476
_reflns_number_total 10392
_reflns_threshold_expression >2sigma(I)
_cod_data_source_file jo901581w_si_002_4.cif
_cod_data_source_block 02144_[L1(F)]
_cod_depositor_comments
;
The following automatic conversions were performed:

'_symmetry_cell_setting' value 'Monoclinic' changed to 'monoclinic'
according to the built-in table from CIF Core dictionary named
'cif_core.dic' version 2.4.1 from 2010-06-29.

Automatic conversion script
Id: cif_fix_values 1646 2011-03-28 12:23:43Z adriana 
;
_cod_original_formula_sum 'C50.90 H79.90 Cl0.21 F N12.90 O6'
_cod_database_code 4025150

loop_
_symmetry_equiv_pos_as_xyz
'x, y, z'
'-x, y+1/2, -z+1/2'
'-x, -y, -z'
'x, -y-1/2, z-1/2'

loop_
_atom_site_label
_atom_site_type_symbol
_atom_site_fract_x
_atom_site_fract_y
_atom_site_fract_z
_atom_site_U_iso_or_equiv
_atom_site_adp_type
_atom_site_occupancy
_atom_site_symmetry_multiplicity
_atom_site_calc_flag
_atom_site_refinement_flags
_atom_site_disorder_assembly
_atom_site_disorder_group
O1 O 0.45898(19) 0.47064(10) 0.40082(8) 0.0389(5) Uani 1 1 d . . .
O2 O 0.20058(15) 0.34690(10) 0.64940(8) 0.0290(5) Uani 1 1 d . . .
O3 O 0.6194(3) 0.05522(11) 0.63266(10) 0.0641(8) Uani 1 1 d . . .
O4 O 0.19519(17) 0.14182(10) 0.41815(8) 0.0329(5) Uani 1 1 d . . .
O5 O 0.83540(19) 0.15545(16) 0.40670(11) 0.0709(9) Uani 1 1 d . . .
O6 O 0.84429(16) 0.39592(10) 0.62606(8) 0.0301(5) Uani 1 1 d . . .
N1 N 0.48714(19) 0.26313(11) 0.36244(9) 0.0242(5) Uani 1 1 d . . .
C2 C 0.5363(3) 0.32760(15) 0.34865(11) 0.0293(7) Uani 1 1 d . . .
H2A H 0.4709 0.3572 0.3353 0.035 Uiso 1 1 calc R . .
H2B H 0.5910 0.3224 0.3165 0.035 Uiso 1 1 calc R . .
C3 C 0.6030(2) 0.36042(14) 0.39912(11) 0.0256(6) Uani 1 1 d . . .
H3A H 0.6659 0.3301 0.4141 0.031 Uiso 1 1 calc R . .
H3B H 0.6417 0.4014 0.3856 0.031 Uiso 1 1 calc R . .
N4 N 0.52427(19) 0.37679(11) 0.44522(9) 0.0232(5) Uani 1 1 d . . .
H4N H 0.5214 0.3512 0.4758 0.028 Uiso 1 1 calc R . .
C5 C 0.4564(2) 0.43076(14) 0.44108(11) 0.0265(6) Uani 1 1 d . . .
C6 C 0.3716(2) 0.44153(14) 0.48893(11) 0.0244(6) Uani 1 1 d . . .
N7 N 0.35796(18) 0.39115(11) 0.52566(9) 0.0221(5) Uani 1 1 d . . .
C8 C 0.3112(2) 0.50100(15) 0.49314(12) 0.0304(7) Uani 1 1 d . . .
H8 H 0.3237 0.5358 0.4664 0.036 Uiso 1 1 calc R . .
C9 C 0.2326(3) 0.50884(15) 0.53675(13) 0.0328(7) Uani 1 1 d . . .
H9 H 0.1898 0.5491 0.5406 0.039 Uiso 1 1 calc R . .
C10 C 0.2169(2) 0.45710(14) 0.57495(12) 0.0281(7) Uani 1 1 d . . .
H10 H 0.1634 0.4612 0.6055 0.034 Uiso 1 1 calc R . .
C11 C 0.2813(2) 0.39910(13) 0.56765(11) 0.0220(6) Uani 1 1 d . . .
C12 C 0.2710(2) 0.34279(14) 0.60959(11) 0.0221(6) Uani 1 1 d . . .
N13 N 0.34184(18) 0.29050(11) 0.60184(9) 0.0220(5) Uani 1 1 d . . .
H13N H 0.3836 0.2877 0.5706 0.026 Uiso 1 1 calc R . .
C14 C 0.3497(2) 0.23875(14) 0.64474(11) 0.0245(6) Uani 1 1 d . . .
H14A H 0.3803 0.1978 0.6270 0.029 Uiso 1 1 calc R . .
H14B H 0.2694 0.2292 0.6586 0.029 Uiso 1 1 calc R . .
C15 C 0.4309(2) 0.25843(14) 0.69554(11) 0.0251(6) Uani 1 1 d . . .
H15A H 0.4022 0.3006 0.7118 0.030 Uiso 1 1 calc R . .
H15B H 0.4264 0.2241 0.7259 0.030 Uiso 1 1 calc R . .
N16 N 0.55444(18) 0.26644(11) 0.68009(9) 0.0217(5) Uani 1 1 d . . .
C17 C 0.6319(2) 0.20947(14) 0.69105(11) 0.0266(6) Uani 1 1 d . . .
H17A H 0.5844 0.1727 0.7066 0.032 Uiso 1 1 calc R . .
H17B H 0.6931 0.2216 0.7208 0.032 Uiso 1 1 calc R . .
C18 C 0.6931(2) 0.18543(14) 0.63757(11) 0.0264(6) Uani 1 1 d . . .
H18A H 0.7363 0.2228 0.6202 0.032 Uiso 1 1 calc R . .
H18B H 0.7517 0.1507 0.6485 0.032 Uiso 1 1 calc R . .
N19 N 0.6074(2) 0.15880(12) 0.59559(9) 0.0265(5) Uani 1 1 d . . .
H19N H 0.5783 0.1842 0.5677 0.032 Uiso 1 1 calc R . .
C20 C 0.5728(3) 0.09589(15) 0.59937(13) 0.0406(8) Uani 1 1 d . . .
C21 C 0.4691(3) 0.07568(15) 0.56118(13) 0.0441(9) Uani 1 1 d . . .
N22 N 0.4215(2) 0.12197(12) 0.52620(9) 0.0290(6) Uani 1 1 d . . .
C23 C 0.4253(5) 0.01210(19) 0.56436(17) 0.0835(17) Uani 1 1 d . . .
H23 H 0.4607 -0.0190 0.5904 0.100 Uiso 1 1 calc R . .
C24 C 0.3300(5) -0.0057(2) 0.52942(18) 0.099(2) Uani 1 1 d . . .
H24 H 0.2979 -0.0492 0.5310 0.119 Uiso 1 1 calc R . .
C25 C 0.2820(4) 0.04083(19) 0.49205(16) 0.0719(14) Uani 1 1 d . . .
H25 H 0.2178 0.0295 0.4664 0.086 Uiso 1 1 calc R . .
C26 C 0.3288(3) 0.10441(15) 0.49247(12) 0.0353(7) Uani 1 1 d . . .
C27 C 0.2776(2) 0.15651(15) 0.45225(11) 0.0262(6) Uani 1 1 d . . .
N28 N 0.32783(18) 0.21633(11) 0.45529(9) 0.0219(5) Uani 1 1 d . . .
H28N H 0.3805 0.2253 0.4830 0.026 Uiso 1 1 calc R . .
C29 C 0.2955(2) 0.26660(14) 0.41281(11) 0.0252(6) Uani 1 1 d . . .
H29A H 0.3164 0.3109 0.4284 0.030 Uiso 1 1 calc R . .
H29B H 0.2086 0.2655 0.4051 0.030 Uiso 1 1 calc R . .
C30 C 0.3588(2) 0.25578(15) 0.35659(11) 0.0269(6) Uani 1 1 d . . .
H30A H 0.3402 0.2107 0.3421 0.032 Uiso 1 1 calc R . .
H30B H 0.3277 0.2879 0.3276 0.032 Uiso 1 1 calc R . .
C31 C 0.5581(2) 0.20533(14) 0.34851(11) 0.0264(6) Uani 1 1 d . . .
H31A H 0.6317 0.2204 0.3305 0.032 Uiso 1 1 calc R . .
H31B H 0.5131 0.1779 0.3199 0.032 Uiso 1 1 calc R . .
C32 C 0.5913(2) 0.16256(14) 0.40071(11) 0.0232(6) Uani 1 1 d . . .
H32A H 0.5180 0.1484 0.4195 0.028 Uiso 1 1 calc R . .
H32B H 0.6327 0.1222 0.3877 0.028 Uiso 1 1 calc R . .
N33 N 0.66756(18) 0.19767(11) 0.44245(9) 0.0237(5) Uani 1 1 d . . .
H33N H 0.6360 0.2217 0.4696 0.028 Uiso 1 1 calc R . .
C34 C 0.7849(2) 0.19341(19) 0.43941(14) 0.0428(9) Uani 1 1 d . . .
C35 C 0.8561(3) 0.23849(19) 0.47905(14) 0.0475(10) Uani 1 1 d . . .
N36 N 0.79683(19) 0.27766(13) 0.51435(10) 0.0300(6) Uani 1 1 d . . .
C37 C 0.9795(3) 0.2384(3) 0.47662(19) 0.0872(19) Uani 1 1 d . . .
H37 H 1.0192 0.2103 0.4506 0.105 Uiso 1 1 calc R . .
C38 C 1.0422(3) 0.2807(3) 0.5135(2) 0.101(2) Uani 1 1 d . . .
H38 H 1.1264 0.2826 0.5128 0.122 Uiso 1 1 calc R . .
C39 C 0.9824(3) 0.3201(2) 0.55124(16) 0.0620(12) Uani 1 1 d . . .
H39 H 1.0245 0.3483 0.5775 0.074 Uiso 1 1 calc R . .
C40 C 0.8592(2) 0.31758(16) 0.55008(12) 0.0314(7) Uani 1 1 d . . .
C41 C 0.7915(2) 0.35770(14) 0.59210(11) 0.0248(6) Uani 1 1 d . . .
N42 N 0.67425(17) 0.34774(11) 0.59097(9) 0.0203(5) Uani 1 1 d . . .
H42N H 0.6405 0.3243 0.5629 0.024 Uiso 1 1 calc R . .
C43 C 0.6020(2) 0.37542(13) 0.63586(10) 0.0214(6) Uani 1 1 d . . .
H43A H 0.5188 0.3795 0.6212 0.026 Uiso 1 1 calc R . .
H43B H 0.6312 0.4203 0.6461 0.026 Uiso 1 1 calc R . .
C44 C 0.6065(2) 0.33187(13) 0.68916(11) 0.0229(6) Uani 1 1 d . . .
H44A H 0.6903 0.3265 0.7024 0.027 Uiso 1 1 calc R . .
H44B H 0.5641 0.3546 0.7202 0.027 Uiso 1 1 calc R . .
F F 0.52233(12) 0.26539(7) 0.52211(6) 0.0210(3) Uani 1 1 d . . .
N1C N 1.02142(18) 0.44189(11) 0.79443(9) 0.0215(5) Uani 1 1 d . . .
C51 C 1.0342(2) 0.47390(14) 0.85347(11) 0.0263(6) Uani 1 1 d . B .
H51A H 0.9680 0.4584 0.8770 0.032 Uiso 1 1 calc R . .
H51B H 1.1089 0.4580 0.8723 0.032 Uiso 1 1 calc R . .
C52 C 1.0350(3) 0.54896(15) 0.85409(13) 0.0378(8) Uani 1 1 d . . .
H52A H 1.1004 0.5653 0.8305 0.045 Uiso 1 1 calc R A 1
H52B H 0.9593 0.5657 0.8368 0.045 Uiso 1 1 calc R A 1
C53 C 1.0508(4) 0.57477(19) 0.91423(15) 0.0625(12) Uani 1 1 d . B 1
H53A H 1.1264 0.5563 0.9302 0.075 Uiso 1 1 calc R B 1
H53B H 1.0620 0.6233 0.9113 0.075 Uiso 1 1 calc R B 1
H53C H 1.1264 0.5563 0.9302 0.075 Uiso 1 1 calc R B 2
H53D H 1.0620 0.6233 0.9113 0.075 Uiso 1 1 calc R B 2
C54 C 0.9708(9) 0.5647(5) 0.9525(4) 0.154(5) Uani 0.705(8) 1 d P B 1
H54A H 0.9983 0.5835 0.9895 0.231 Uiso 0.705(8) 1 calc PR B 1
H54B H 0.9576 0.5170 0.9569 0.231 Uiso 0.705(8) 1 calc PR B 1
H54C H 0.8963 0.5862 0.9399 0.231 Uiso 0.705(8) 1 calc PR B 1
C54' C 0.9834(8) 0.6405(5) 0.9282(4) 0.029(3) Uiso 0.295(8) 1 d P B 2
H54D H 0.9476 0.6241 0.9633 0.044 Uiso 0.295(8) 1 calc PR B 2
H54E H 0.9689 0.6883 0.9245 0.044 Uiso 0.295(8) 1 calc PR B 2
H54F H 1.0691 0.6322 0.9303 0.044 Uiso 0.295(8) 1 calc PR B 2
C55 C 0.9118(2) 0.46751(14) 0.76159(11) 0.0247(6) Uani 1 1 d . . .
H55A H 0.9082 0.4465 0.7231 0.030 Uiso 1 1 calc R . .
H55B H 0.9211 0.5158 0.7558 0.030 Uiso 1 1 calc R . .
C56 C 0.7941(2) 0.45543(16) 0.79006(13) 0.0328(7) Uani 1 1 d . . .
H56A H 0.8022 0.4667 0.8315 0.039 Uiso 1 1 calc R . .
H56B H 0.7731 0.4079 0.7869 0.039 Uiso 1 1 calc R . .
C57 C 0.6950(2) 0.49721(16) 0.76176(15) 0.0395(8) Uani 1 1 d . . .
H57A H 0.6982 0.4923 0.7194 0.047 Uiso 1 1 calc R . .
H57B H 0.6176 0.4797 0.7736 0.047 Uiso 1 1 calc R . .
C58 C 0.7016(3) 0.57034(17) 0.77666(17) 0.0502(9) Uani 1 1 d . . .
H58A H 0.6340 0.5936 0.7583 0.075 Uiso 1 1 d R . .
H58B H 0.7757 0.5890 0.7629 0.075 Uiso 1 1 d R . .
H58C H 0.6994 0.5757 0.8186 0.075 Uiso 1 1 d R . .
C59 C 1.0119(2) 0.36771(13) 0.80530(11) 0.0245(6) Uani 1 1 d . . .
H59A H 1.0819 0.3538 0.8292 0.029 Uiso 1 1 calc R . .
H59B H 0.9407 0.3596 0.8281 0.029 Uiso 1 1 calc R . .
C60A C 1.0043(3) 0.32416(14) 0.75249(12) 0.0299(7) Uani 1 1 d . . .
H60A H 1.0766 0.3296 0.7300 0.036 Uiso 1 1 calc R . .
H60B H 0.9348 0.3371 0.7278 0.036 Uiso 1 1 calc R . .
C61A C 0.9922(3) 0.25230(16) 0.77124(15) 0.0486(9) Uani 1 1 d . . .
H61A H 1.0585 0.2413 0.7987 0.058 Uiso 1 1 calc R . .
H61B H 0.9172 0.2471 0.7917 0.058 Uiso 1 1 calc R . .
C62A C 0.9928(3) 0.20442(19) 0.72203(17) 0.0567(10) Uani 1 1 d . . .
H62A H 0.9765 0.1597 0.7363 0.085 Uiso 1 1 d R . .
H62B H 1.0706 0.2050 0.7044 0.085 Uiso 1 1 d R . .
H62C H 0.9314 0.2171 0.6932 0.085 Uiso 1 1 d R . .
C63A C 1.1272(2) 0.45809(14) 0.75782(11) 0.0229(6) Uani 1 1 d . . .
H63A H 1.1270 0.5063 0.7499 0.027 Uiso 1 1 calc R . .
H63B H 1.1168 0.4349 0.7204 0.027 Uiso 1 1 calc R . .
C64A C 1.2477(2) 0.43921(15) 0.78463(13) 0.0311(7) Uani 1 1 d . . .
H64A H 1.2627 0.4653 0.8202 0.037 Uiso 1 1 calc R . .
H64B H 1.2474 0.3917 0.7952 0.037 Uiso 1 1 calc R . .
C65A C 1.3462(2) 0.45206(15) 0.74301(13) 0.0323(7) Uani 1 1 d . . .
H65A H 1.4217 0.4355 0.7606 0.039 Uiso 1 1 calc R . .
H65B H 1.3295 0.4259 0.7076 0.039 Uiso 1 1 calc R . .
C66A C 1.3629(3) 0.52360(16) 0.72625(14) 0.0384(8) Uani 1 1 d . . .
H66A H 1.4310 0.5274 0.7013 0.058 Uiso 1 1 d R . .
H66B H 1.3774 0.5504 0.7610 0.058 Uiso 1 1 d R . .
H66C H 1.2913 0.5396 0.7056 0.058 Uiso 1 1 d R . .
N1S N 1.0701(3) 0.59102(15) 0.65825(13) 0.0391(8) Uani 0.900(2) 1 d P C .
C1S C 0.9927(5) 0.5802(2) 0.63688(18) 0.0524(11) Uani 0.900(2) 1 d P . .
C2S C 0.8853(5) 0.5597(2) 0.6087(2) 0.0878(17) Uani 1 1 d . C .
H2SA H 0.8739 0.5842 0.5725 0.105 Uiso 0.900(2) 1 calc PR C 1
H2SB H 0.8186 0.5686 0.6336 0.105 Uiso 0.900(2) 1 calc PR C 1
H2SC H 0.8890 0.5121 0.6005 0.105 Uiso 0.900(2) 1 calc PR C 1
H2SD H 0.8812 0.5108 0.6049 0.105 Uiso 0.100(2) 1 calc PR C 2
H2SE H 0.8751 0.5801 0.5701 0.105 Uiso 0.100(2) 1 calc PR C 2
Cl1S Cl 0.7998(6) 0.5839(4) 0.6472(3) 0.032(2) Uani 0.100(2) 1 d P C 2
Cl2S Cl 0.9369(6) 0.5957(4) 0.5450(3) 0.034(2) Uani 0.100(2) 1 d P C 2

loop_
_atom_site_aniso_label
_atom_site_aniso_U_11
_atom_site_aniso_U_22
_atom_site_aniso_U_33
_atom_site_aniso_U_23
_atom_site_aniso_U_13
_atom_site_aniso_U_12
O1 0.0510(13) 0.0314(13) 0.0346(11) 0.0131(10) 0.0061(10) 0.0028(10)
O2 0.0221(9) 0.0376(13) 0.0277(10) -0.0076(9) 0.0055(8) -0.0010(9)
O3 0.114(2) 0.0259(13) 0.0494(14) 0.0076(11) -0.0445(15) -0.0018(14)
O4 0.0302(10) 0.0383(13) 0.0299(10) -0.0035(9) -0.0049(9) -0.0115(9)
O5 0.0229(11) 0.117(2) 0.0734(17) -0.0695(18) 0.0128(11) -0.0051(13)
O6 0.0241(10) 0.0349(12) 0.0310(10) -0.0097(9) -0.0038(8) -0.0025(9)
N1 0.0233(11) 0.0262(13) 0.0233(11) -0.0005(10) 0.0033(9) -0.0025(10)
C2 0.0339(15) 0.0315(18) 0.0228(14) 0.0036(12) 0.0067(12) -0.0044(13)
C3 0.0273(14) 0.0236(16) 0.0264(14) 0.0019(12) 0.0061(11) -0.0069(12)
N4 0.0265(12) 0.0213(13) 0.0220(11) 0.0030(10) 0.0019(9) -0.0022(10)
C5 0.0315(15) 0.0231(16) 0.0246(14) 0.0032(12) -0.0026(12) -0.0048(12)
C6 0.0255(13) 0.0212(16) 0.0262(14) 0.0007(12) -0.0052(11) -0.0014(12)
N7 0.0197(11) 0.0224(13) 0.0239(11) -0.0009(10) -0.0013(9) -0.0011(9)
C8 0.0319(15) 0.0242(17) 0.0345(16) 0.0010(13) -0.0063(13) 0.0013(13)
C9 0.0300(15) 0.0262(17) 0.0416(17) -0.0050(14) -0.0076(13) 0.0080(13)
C10 0.0214(13) 0.0301(17) 0.0326(15) -0.0084(13) -0.0024(11) 0.0055(12)
C11 0.0164(12) 0.0247(16) 0.0246(13) -0.0052(11) -0.0038(10) -0.0017(11)
C12 0.0148(12) 0.0311(16) 0.0204(13) -0.0069(12) -0.0016(10) -0.0024(11)
N13 0.0207(11) 0.0254(13) 0.0202(11) -0.0011(9) 0.0036(9) 0.0001(10)
C14 0.0222(13) 0.0265(16) 0.0249(14) 0.0021(12) 0.0035(11) -0.0033(12)
C15 0.0262(14) 0.0279(16) 0.0217(13) 0.0042(12) 0.0063(11) -0.0019(12)
N16 0.0215(11) 0.0206(13) 0.0228(11) 0.0010(9) 0.0001(9) -0.0004(9)
C17 0.0298(14) 0.0274(16) 0.0221(13) 0.0038(12) -0.0044(11) 0.0012(12)
C18 0.0291(14) 0.0239(16) 0.0257(14) -0.0009(12) -0.0057(11) 0.0084(12)
N19 0.0360(13) 0.0240(14) 0.0191(11) 0.0003(10) -0.0059(10) 0.0059(11)
C20 0.069(2) 0.0212(18) 0.0302(16) -0.0003(14) -0.0158(16) 0.0005(16)
C21 0.080(2) 0.0243(18) 0.0272(16) 0.0021(14) -0.0156(16) -0.0102(17)
N22 0.0430(14) 0.0240(14) 0.0196(11) 0.0010(10) -0.0034(10) -0.0066(11)
C23 0.158(5) 0.030(2) 0.058(2) 0.0200(19) -0.063(3) -0.035(3)
C24 0.178(5) 0.047(3) 0.067(3) 0.028(2) -0.072(3) -0.063(3)
C25 0.115(4) 0.048(3) 0.049(2) 0.0143(19) -0.043(2) -0.046(2)
C26 0.0544(19) 0.0305(18) 0.0207(14) 0.0031(13) -0.0046(13) -0.0166(15)
C27 0.0283(14) 0.0319(17) 0.0184(13) -0.0042(12) 0.0031(11) -0.0058(13)
N28 0.0195(10) 0.0261(13) 0.0201(11) -0.0022(10) -0.0010(9) -0.0028(10)
C29 0.0210(13) 0.0286(16) 0.0256(14) -0.0038(12) -0.0024(11) 0.0022(12)
C30 0.0276(14) 0.0305(17) 0.0223(13) 0.0028(12) -0.0043(11) -0.0034(12)
C31 0.0268(14) 0.0299(17) 0.0226(14) -0.0061(12) 0.0038(11) -0.0042(12)
C32 0.0204(13) 0.0238(16) 0.0257(14) -0.0053(12) 0.0041(11) -0.0031(11)
N33 0.0185(11) 0.0299(14) 0.0230(11) -0.0077(10) 0.0029(9) 0.0016(10)
C34 0.0214(15) 0.067(3) 0.0401(18) -0.0247(17) 0.0066(13) -0.0022(15)
C35 0.0212(14) 0.079(3) 0.0430(18) -0.0343(18) 0.0068(13) -0.0043(16)
N36 0.0192(11) 0.0435(16) 0.0274(12) -0.0094(11) 0.0033(9) -0.0044(11)
C37 0.0188(16) 0.150(5) 0.094(3) -0.095(3) 0.0172(18) -0.012(2)
C38 0.0129(16) 0.178(5) 0.114(4) -0.108(4) 0.014(2) -0.015(2)
C39 0.0177(15) 0.107(3) 0.062(2) -0.054(2) 0.0091(15) -0.0145(18)
C40 0.0207(13) 0.047(2) 0.0266(14) -0.0097(13) 0.0032(11) -0.0037(13)
C41 0.0209(13) 0.0289(17) 0.0242(14) 0.0004(12) -0.0027(11) -0.0007(12)
N42 0.0183(10) 0.0245(13) 0.0180(10) -0.0028(9) -0.0004(8) -0.0023(9)
C43 0.0192(12) 0.0221(15) 0.0228(13) -0.0033(11) 0.0001(10) 0.0026(11)
C44 0.0249(13) 0.0222(15) 0.0216(13) -0.0035(11) 0.0018(11) 0.0007(11)
F 0.0194(7) 0.0232(8) 0.0202(7) 0.0000(6) 0.0010(6) -0.0001(6)
N1C 0.0185(10) 0.0232(13) 0.0228(11) 0.0009(9) 0.0011(9) -0.0001(9)
C51 0.0267(14) 0.0286(17) 0.0236(14) 0.0003(12) 0.0007(11) 0.0019(12)
C52 0.0531(19) 0.0271(18) 0.0325(16) -0.0059(14) -0.0058(14) 0.0049(15)
C53 0.102(3) 0.038(2) 0.046(2) -0.0155(17) -0.019(2) 0.027(2)
C54 0.213(11) 0.134(8) 0.125(7) -0.079(6) 0.132(8) -0.102(8)
C55 0.0220(13) 0.0256(16) 0.0260(14) 0.0003(12) -0.0035(11) 0.0038(11)
C56 0.0187(13) 0.0346(18) 0.0452(17) -0.0012(14) 0.0024(12) -0.0020(12)
C57 0.0219(14) 0.037(2) 0.059(2) -0.0092(16) -0.0049(14) 0.0034(13)
C58 0.0292(16) 0.041(2) 0.079(3) -0.0115(19) -0.0099(17) 0.0118(15)
C59 0.0229(13) 0.0232(16) 0.0278(14) 0.0042(12) 0.0053(11) 0.0006(11)
C60A 0.0268(14) 0.0271(17) 0.0361(16) -0.0063(13) 0.0062(12) -0.0021(12)
C61A 0.062(2) 0.030(2) 0.054(2) -0.0076(16) 0.0037(18) -0.0108(17)
C62A 0.059(2) 0.046(2) 0.065(2) -0.0157(19) 0.005(2) -0.0077(19)
C63A 0.0191(13) 0.0247(16) 0.0251(13) 0.0018(12) 0.0037(10) -0.0042(11)
C64A 0.0209(13) 0.0278(17) 0.0446(17) 0.0078(14) -0.0011(12) -0.0026(12)
C65A 0.0194(13) 0.0346(18) 0.0430(17) -0.0089(14) 0.0026(12) -0.0023(13)
C66A 0.0263(15) 0.050(2) 0.0391(17) 0.0132(15) 0.0056(13) -0.0009(14)
N1S 0.0318(16) 0.045(2) 0.0394(17) 0.0075(14) -0.0120(14) 0.0158(14)
C1S 0.076(3) 0.035(2) 0.047(2) 0.0026(19) 0.011(2) 0.012(2)
C2S 0.130(4) 0.050(3) 0.080(3) 0.012(2) -0.040(3) -0.028(3)
Cl1S 0.023(3) 0.039(5) 0.034(4) 0.016(3) 0.011(3) 0.020(3)
Cl2S 0.022(3) 0.068(6) 0.012(3) 0.006(3) -0.002(2) -0.004(3)

loop_
_atom_type_symbol
_atom_type_description
_atom_type_scat_dispersion_real
_atom_type_scat_dispersion_imag
_atom_type_scat_source
C C 0.0033 0.0016 'International Tables Vol C Tables 4.2.6.8 and 6.1.1.4'
H H 0.0000 0.0000 'International Tables Vol C Tables 4.2.6.8 and 6.1.1.4'
N N 0.0061 0.0033 'International Tables Vol C Tables 4.2.6.8 and 6.1.1.4'
O O 0.0106 0.0060 'International Tables Vol C Tables 4.2.6.8 and 6.1.1.4'
F F 0.0171 0.0103 'International Tables Vol C Tables 4.2.6.8 and 6.1.1.4'
Cl Cl 0.1484 0.1585 'International Tables Vol C Tables 4.2.6.8 and 6.1.1.4'

loop_
_geom_angle_atom_site_label_1
_geom_angle_atom_site_label_2
_geom_angle_atom_site_label_3
_geom_angle
_geom_angle_site_symmetry_1
_geom_angle_site_symmetry_3
_geom_angle_publ_flag
C2 N1 C30 117.1(2) . . ?
C2 N1 C31 116.8(2) . . ?
C30 N1 C31 116.7(2) . . ?
N1 C2 C3 113.7(2) . . ?
N4 C3 C2 111.6(2) . . ?
C5 N4 C3 119.8(2) . . ?
O1 C5 N4 124.0(3) . . ?
O1 C5 C6 119.8(3) . . ?
N4 C5 C6 116.2(2) . . ?
N7 C6 C8 123.0(3) . . ?
N7 C6 C5 116.8(2) . . ?
C8 C6 C5 120.2(3) . . ?
C11 N7 C6 117.8(2) . . ?
C9 C8 C6 118.8(3) . . ?
C8 C9 C10 118.9(3) . . ?
C9 C10 C11 118.5(3) . . ?
N7 C11 C10 122.9(3) . . ?
N7 C11 C12 116.7(2) . . ?
C10 C11 C12 120.3(2) . . ?
O2 C12 N13 123.5(3) . . ?
O2 C12 C11 119.8(2) . . ?
N13 C12 C11 116.6(2) . . ?
C12 N13 C14 120.0(2) . . ?
N13 C14 C15 111.6(2) . . ?
N16 C15 C14 113.1(2) . . ?
C44 N16 C15 116.6(2) . . ?
C44 N16 C17 116.9(2) . . ?
C15 N16 C17 116.1(2) . . ?
N16 C17 C18 113.2(2) . . ?
N19 C18 C17 110.9(2) . . ?
C20 N19 C18 119.9(2) . . ?
O3 C20 N19 123.8(3) . . ?
O3 C20 C21 119.8(3) . . ?
N19 C20 C21 116.4(3) . . ?
N22 C21 C23 123.1(3) . . ?
N22 C21 C20 117.2(3) . . ?
C23 C21 C20 119.7(3) . . ?
C26 N22 C21 117.5(3) . . ?
C24 C23 C21 119.1(3) . . ?
C23 C24 C25 118.5(4) . . ?
C24 C25 C26 119.0(3) . . ?
N22 C26 C25 122.7(3) . . ?
N22 C26 C27 117.1(3) . . ?
C25 C26 C27 120.2(3) . . ?
O4 C27 N28 124.0(3) . . ?
O4 C27 C26 119.6(3) . . ?
N28 C27 C26 116.4(2) . . ?
C27 N28 C29 120.0(2) . . ?
N28 C29 C30 111.6(2) . . ?
N1 C30 C29 113.5(2) . . ?
N1 C31 C32 113.5(2) . . ?
N33 C32 C31 112.2(2) . . ?
C34 N33 C32 119.9(2) . . ?
O5 C34 N33 123.7(3) . . ?
O5 C34 C35 120.3(3) . . ?
N33 C34 C35 116.0(3) . . ?
N36 C35 C37 123.2(3) . . ?
N36 C35 C34 117.8(2) . . ?
C37 C35 C34 119.0(3) . . ?
C35 N36 C40 118.3(2) . . ?
C38 C37 C35 117.5(3) . . ?
C39 C38 C37 119.9(3) . . ?
C38 C39 C40 118.6(3) . . ?
N36 C40 C39 122.5(3) . . ?
N36 C40 C41 117.5(2) . . ?
C39 C40 C41 119.9(3) . . ?
O6 C41 N42 123.9(2) . . ?
O6 C41 C40 120.4(2) . . ?
N42 C41 C40 115.6(2) . . ?
C41 N42 C43 120.4(2) . . ?
N42 C43 C44 111.0(2) . . ?
N16 C44 C43 113.9(2) . . ?
C51 N1C C55 111.0(2) . . ?
C51 N1C C59 105.87(19) . . ?
C55 N1C C59 110.91(19) . . ?
C51 N1C C63A 111.18(19) . . ?
C55 N1C C63A 106.57(19) . . ?
C59 N1C C63A 111.4(2) . . ?
C52 C51 N1C 115.7(2) . . ?
C53 C52 C51 111.0(3) . . ?
C54 C53 C52 121.3(5) . . ?
N1C C55 C56 115.7(2) . . ?
C55 C56 C57 111.0(2) . . ?
C58 C57 C56 114.1(2) . . ?
C60A C59 N1C 116.1(2) . . ?
C59 C60A C61A 109.0(2) . . ?
C62A C61A C60A 113.2(3) . . ?
N1C C63A C64A 115.0(2) . . ?
C65A C64A C63A 111.0(2) . . ?
C66A C65A C64A 115.3(2) . . ?
N1S C1S C2S 175.4(5) . . ?
N1S C1S Cl1S 141.1(4) . . ?
C2S C1S Cl1S 39.5(3) . . ?
N1S C1S Cl2S 130.5(4) . . ?
C2S C1S Cl2S 52.4(3) . . ?
Cl1S C1S Cl2S 81.5(3) . . ?
C1S C2S Cl1S 101.2(4) . . ?
C1S C2S Cl2S 88.0(4) . . ?
Cl1S C2S Cl2S 129.5(5) . . ?
C2S Cl1S C1S 39.3(3) . . ?
C2S Cl2S C1S 39.6(2) . . ?

loop_
_geom_bond_atom_site_label_1
_geom_bond_atom_site_label_2
_geom_bond_distance
_geom_bond_site_symmetry_2
_geom_bond_publ_flag
O1 C5 1.235(3) . ?
O2 C12 1.242(3) . ?
O3 C20 1.233(4) . ?
O4 C27 1.236(3) . ?
O5 C34 1.232(4) . ?
O6 C41 1.240(3) . ?
N1 C2 1.453(4) . ?
N1 C30 1.456(3) . ?
N1 C31 1.457(3) . ?
C2 C3 1.522(4) . ?
C3 N4 1.452(3) . ?
N4 C5 1.332(3) . ?
C5 C6 1.506(4) . ?
C6 N7 1.339(3) . ?
C6 C8 1.385(4) . ?
N7 C11 1.335(3) . ?
C8 C9 1.377(4) . ?
C9 C10 1.385(4) . ?
C10 C11 1.390(4) . ?
C11 C12 1.503(4) . ?
C12 N13 1.339(3) . ?
N13 C14 1.444(3) . ?
C14 C15 1.521(4) . ?
C15 N16 1.459(3) . ?
N16 C44 1.457(3) . ?
N16 C17 1.461(3) . ?
C17 C18 1.520(4) . ?
C18 N19 1.452(3) . ?
N19 C20 1.332(4) . ?
C20 C21 1.499(4) . ?
C21 N22 1.338(4) . ?
C21 C23 1.377(5) . ?
N22 C26 1.332(4) . ?
C23 C24 1.372(5) . ?
C24 C25 1.377(5) . ?
C25 C26 1.387(4) . ?
C26 C27 1.508(4) . ?
C27 N28 1.334(3) . ?
N28 C29 1.453(3) . ?
C29 C30 1.525(4) . ?
C31 C32 1.524(4) . ?
C32 N33 1.457(3) . ?
N33 C34 1.330(3) . ?
C34 C35 1.506(4) . ?
C35 N36 1.334(4) . ?
C35 C37 1.394(4) . ?
N36 C40 1.338(3) . ?
C37 C38 1.387(5) . ?
C38 C39 1.375(5) . ?
C39 C40 1.390(4) . ?
C40 C41 1.497(4) . ?
C41 N42 1.336(3) . ?
N42 C43 1.456(3) . ?
C43 C44 1.518(4) . ?
N1C C51 1.518(3) . ?
N1C C55 1.521(3) . ?
N1C C59 1.522(3) . ?
N1C C63A 1.523(3) . ?
C51 C52 1.514(4) . ?
C52 C53 1.495(4) . ?
C53 C54 1.304(8) . ?
C55 C56 1.522(4) . ?
C56 C57 1.529(4) . ?
C57 C58 1.517(5) . ?
C59 C60A 1.509(4) . ?
C60A C61A 1.521(4) . ?
C61A C62A 1.497(5) . ?
C63A C64A 1.524(4) . ?
C64A C65A 1.519(4) . ?
C65A C66A 1.508(4) . ?
N1S C1S 1.013(5) . ?
C1S C2S 1.418(7) . ?
C1S Cl1S 2.196(8) . ?
C1S Cl2S 2.225(7) . ?
C2S Cl1S 1.423(8) . ?
C2S Cl2S 1.764(8) . ?

loop_
_geom_hbond_atom_site_label_D
_geom_hbond_atom_site_label_H
_geom_hbond_atom_site_label_A
_geom_hbond_distance_DH
_geom_hbond_distance_HA
_geom_hbond_distance_DA
_geom_hbond_angle_DHA
_geom_hbond_site_symmetry_A
N4 H4N F 0.88 2.04 2.871(3) 157.8 .
N13 H13N F 0.88 2.01 2.843(3) 157.7 .
N19 H19N F 0.88 2.04 2.889(3) 161.9 .
N28 H28N F 0.88 1.98 2.822(2) 158.8 .
N33 H33N F 0.88 2.00 2.859(3) 164.0 .
N42 H42N F 0.88 2.00 2.840(2) 159.0 .

loop_
_geom_torsion_atom_site_label_1
_geom_torsion_atom_site_label_2
_geom_torsion_atom_site_label_3
_geom_torsion_atom_site_label_4
_geom_torsion
_geom_torsion_site_symmetry_1
_geom_torsion_site_symmetry_2
_geom_torsion_site_symmetry_3
_geom_torsion_site_symmetry_4
_geom_torsion_publ_flag
C30 N1 C2 C3 119.1(3) . . . . ?
C31 N1 C2 C3 -95.4(3) . . . . ?
N1 C2 C3 N4 -65.4(3) . . . . ?
C2 C3 N4 C5 -79.3(3) . . . . ?
C3 N4 C5 O1 -3.2(4) . . . . ?
C3 N4 C5 C6 176.1(2) . . . . ?
O1 C5 C6 N7 168.6(2) . . . . ?
N4 C5 C6 N7 -10.7(3) . . . . ?
O1 C5 C6 C8 -10.8(4) . . . . ?
N4 C5 C6 C8 169.9(2) . . . . ?
C8 C6 N7 C11 0.8(4) . . . . ?
C5 C6 N7 C11 -178.6(2) . . . . ?
N7 C6 C8 C9 -0.5(4) . . . . ?
C5 C6 C8 C9 178.8(2) . . . . ?
C6 C8 C9 C10 0.2(4) . . . . ?
C8 C9 C10 C11 -0.1(4) . . . . ?
C6 N7 C11 C10 -0.7(3) . . . . ?
C6 N7 C11 C12 -177.8(2) . . . . ?
C9 C10 C11 N7 0.4(4) . . . . ?
C9 C10 C11 C12 177.4(2) . . . . ?
N7 C11 C12 O2 -179.5(2) . . . . ?
C10 C11 C12 O2 3.3(3) . . . . ?
N7 C11 C12 N13 1.6(3) . . . . ?
C10 C11 C12 N13 -175.6(2) . . . . ?
O2 C12 N13 C14 -7.6(4) . . . . ?
C11 C12 N13 C14 171.2(2) . . . . ?
C12 N13 C14 C15 -79.5(3) . . . . ?
N13 C14 C15 N16 -65.3(3) . . . . ?
C14 C15 N16 C44 119.2(2) . . . . ?
C14 C15 N16 C17 -96.8(3) . . . . ?
C44 N16 C17 C18 -92.6(3) . . . . ?
C15 N16 C17 C18 123.5(2) . . . . ?
N16 C17 C18 N19 -66.2(3) . . . . ?
C17 C18 N19 C20 -85.1(3) . . . . ?
C18 N19 C20 O3 -9.0(5) . . . . ?
C18 N19 C20 C21 169.5(3) . . . . ?
O3 C20 C21 N22 179.6(3) . . . . ?
N19 C20 C21 N22 0.9(5) . . . . ?
O3 C20 C21 C23 1.2(6) . . . . ?
N19 C20 C21 C23 -177.4(4) . . . . ?
C23 C21 N22 C26 -1.2(5) . . . . ?
C20 C21 N22 C26 -179.5(3) . . . . ?
N22 C21 C23 C24 1.4(7) . . . . ?
C20 C21 C23 C24 179.7(4) . . . . ?
C21 C23 C24 C25 0.4(8) . . . . ?
C23 C24 C25 C26 -2.2(8) . . . . ?
C21 N22 C26 C25 -0.7(5) . . . . ?
C21 N22 C26 C27 -178.7(3) . . . . ?
C24 C25 C26 N22 2.5(7) . . . . ?
C24 C25 C26 C27 -179.7(4) . . . . ?
N22 C26 C27 O4 176.6(3) . . . . ?
C25 C26 C27 O4 -1.4(5) . . . . ?
N22 C26 C27 N28 -1.9(4) . . . . ?
C25 C26 C27 N28 -179.9(3) . . . . ?
O4 C27 N28 C29 -7.1(4) . . . . ?
C26 C27 N28 C29 171.3(2) . . . . ?
C27 N28 C29 C30 -79.4(3) . . . . ?
C2 N1 C30 C29 -95.1(3) . . . . ?
C31 N1 C30 C29 119.4(3) . . . . ?
N28 C29 C30 N1 -64.7(3) . . . . ?
C2 N1 C31 C32 120.6(2) . . . . ?
C30 N1 C31 C32 -93.8(3) . . . . ?
N1 C31 C32 N33 -64.1(3) . . . . ?
C31 C32 N33 C34 -91.7(3) . . . . ?
C32 N33 C34 O5 -8.1(5) . . . . ?
C32 N33 C34 C35 172.0(3) . . . . ?
O5 C34 C35 N36 -178.7(4) . . . . ?
N33 C34 C35 N36 1.2(5) . . . . ?
O5 C34 C35 C37 2.4(6) . . . . ?
N33 C34 C35 C37 -177.7(4) . . . . ?
C37 C35 N36 C40 -1.6(6) . . . . ?
C34 C35 N36 C40 179.5(3) . . . . ?
N36 C35 C37 C38 0.9(8) . . . . ?
C34 C35 C37 C38 179.7(5) . . . . ?
C35 C37 C38 C39 0.9(9) . . . . ?
C37 C38 C39 C40 -1.8(8) . . . . ?
C35 N36 C40 C39 0.6(5) . . . . ?
C35 N36 C40 C41 -175.9(3) . . . . ?
C38 C39 C40 N36 1.1(7) . . . . ?
C38 C39 C40 C41 177.6(4) . . . . ?
N36 C40 C41 O6 -179.5(3) . . . . ?
C39 C40 C41 O6 3.8(5) . . . . ?
N36 C40 C41 N42 2.2(4) . . . . ?
C39 C40 C41 N42 -174.5(3) . . . . ?
O6 C41 N42 C43 -8.4(4) . . . . ?
C40 C41 N42 C43 169.8(2) . . . . ?
C41 N42 C43 C44 -81.8(3) . . . . ?
C15 N16 C44 C43 -95.5(3) . . . . ?
C17 N16 C44 C43 120.8(2) . . . . ?
N42 C43 C44 N16 -64.8(3) . . . . ?
C55 N1C C51 C52 -54.7(3) . . . . ?
C59 N1C C51 C52 -175.1(2) . . . . ?
C63A N1C C51 C52 63.8(3) . . . . ?
N1C C51 C52 C53 -178.7(3) . . . . ?
C51 C52 C53 C54 -64.9(8) . . . . ?
C51 N1C C55 C56 -59.8(3) . . . . ?
C59 N1C C55 C56 57.6(3) . . . . ?
C63A N1C C55 C56 179.0(2) . . . . ?
N1C C55 C56 C57 166.0(2) . . . . ?
C55 C56 C57 C58 -73.6(4) . . . . ?
C51 N1C C59 C60A -177.2(2) . . . . ?
C55 N1C C59 C60A 62.3(3) . . . . ?
C63A N1C C59 C60A -56.2(3) . . . . ?
N1C C59 C60A C61A -178.6(2) . . . . ?
C59 C60A C61A C62A -175.8(3) . . . . ?
C51 N1C C63A C64A 56.1(3) . . . . ?
C55 N1C C63A C64A 177.3(2) . . . . ?
C59 N1C C63A C64A -61.7(3) . . . . ?
N1C C63A C64A C65A 175.3(2) . . . . ?
C63A C64A C65A C66A 63.2(3) . . . . ?
N1S C1S C2S Cl1S 100(7) . . . . ?
Cl2S C1S C2S Cl1S -129.9(5) . . . . ?
N1S C1S C2S Cl2S -130(6) . . . . ?
Cl1S C1S C2S Cl2S 129.9(5) . . . . ?
Cl2S C2S Cl1S C1S -96.8(6) . . . . ?
N1S C1S Cl1S C2S -172.7(8) . . . . ?
Cl2S C1S Cl1S C2S 37.9(4) . . . . ?
Cl1S C2S Cl2S C1S 103.0(6) . . . . ?
N1S C1S Cl2S C2S 175.4(6) . . . . ?
Cl1S C1S Cl2S C2S -29.5(4) . . . . ?
